data_4020789
loop_
_publ_author_name
'Huaqing Liu'
'Francis A. Kerdesky'
'Lawrence A. Black'
'Michael Fitzgerald'
'Rodger Henry'
'Timothy A. Esbenshade'
'Arthur A. Hancock'
'Youssef L. Bennani'

_publ_section_title
;
 An Efficient Multigram Synthesis of the Potent Histamine H~3~
 Antagonist GT-2331 and the Reassessment of
 the Absolute Configuration
;
_journal_name_full 'Journal of Organic Chemistry'
_journal_page_first 192
_journal_page_last 194
_journal_paper_doi 10.1021/jo035264t
_journal_volume 69
_journal_year 2004
_chemical_formula_sum 'C10 H10 N10 O10'
_chemical_formula_weight 430.25
_space_group_IT_number 19
_symmetry_cell_setting orthorhombic
_symmetry_Int_Tables_number 19
_symmetry_space_group_name_Hall 'P 2ac 2ab'
_symmetry_space_group_name_H-M 'P 21 21 21'
_cell_angle_alpha 90.005(2)
_cell_angle_beta 90.002(2)
_cell_angle_gamma 89.940(2)
_cell_formula_units_Z 4
_cell_length_a 7.1557(9)
_cell_length_b 7.5846(9)
_cell_length_c 36.427(4)
_cell_measurement_temperature 273.2
_cell_volume 1977.0(4)
_diffrn_ambient_temperature 273.2
_exptl_crystal_density_diffrn 1.445
_cod_original_formula_sum 'C10 H10 N10 O10 '
_cod_database_code 4020789

loop_
_symmetry_equiv_pos_as_xyz
'  +x,  +y,  +z'
'1/2-x,  -y,1/2+z'
'1/2+x,1/2-y,  -z'
'  -x,1/2+y,1/2-z'

loop_
_atom_site_label
_atom_site_fract_x
_atom_site_fract_y
_atom_site_fract_z
_atom_site_U_iso_or_equiv
_atom_site_occupancy
_atom_site_refinement_flags
_atom_site_adp_type
_atom_site_calc_flag
_atom_site_calc_attached_atom
O(1) 0.4606(3) 2.0085(3) 0.01616(5) 0.0362(6) 1.000 . Uani d ?
O(2) 0.5740(3) 2.0244(2) 0.07333(6) 0.0347(6) 1.000 . Uani d ?
O(3) 0.3721(3) 1.6619(3) 0.02432(6) 0.0374(6) 1.000 . Uani d ?
O(4) 0.7670(2) 1.6580(3) 0.04287(6) 0.0359(6) 1.000 . Uani d ?
O(5) 0.6321(3) 1.3447(3) 0.05706(6) 0.0389(6) 1.000 . Uani d ?
O(6) 0.4353(2) 1.4434(2) 0.10056(5) 0.0347(6) 1.000 . Uani d ?
N(1) 0.0375(3) 1.1434(4) 0.02774(7) 0.0450(8) 1.000 . Uani d ?
N(2) 0.1732(3) 1.2286(3) 0.07674(7) 0.0353(7) 1.000 . Uani d ?
C(1) 0.4975(3) 1.9414(4) 0.04573(8) 0.0272(7) 1.000 . Uani d ?
C(2) 0.4502(4) 1.7524(4) 0.05469(8) 0.0272(7) 1.000 . Uani d ?
C(3) 0.6175(4) 1.6515(4) 0.06870(8) 0.0268(7) 1.000 . Uani d ?
C(4) 0.5562(4) 1.4635(3) 0.07645(8) 0.0285(7) 1.000 . Uani d ?
C(5) 0.0264(4) 1.0065(4) 0.05212(9) 0.0385(9) 1.000 . Uani d ?
C(6) 0.1467(4) 0.9719(4) 0.11839(8) 0.0350(8) 1.000 . Uani d ?
C(7) 0.0788(4) 0.7853(4) 0.1241(1) 0.046(1) 1.000 . Uani d ?
C(8) -0.0125(4) 0.9326(4) 0.14496(9) 0.044(1) 1.000 . Uani d ?
C(9) 0.0225(4) 0.9517(5) 0.1837(1) 0.052(1) 1.000 . Uani d ?
C(10) 0.0581(5) 0.9694(6) 0.2148(1) 0.066(1) 1.000 . Uani d ?
C(11) 0.1102(6) 0.9958(7) 0.2540(1) 0.088(2) 1.000 . Uani d ?
C(12) 0.2753(6) 0.8942(7) 0.2649(1) 0.089(2) 1.000 . Uani d ?
C(13) 0.3474(7) 0.9174(7) 0.3042(1) 0.080(2) 1.000 . Uani d ?
C(14) 0.4249(8) 1.0948(8) 0.3100(2) 0.128(2) 1.000 . Uani d ?
C(15) 0.1856(8) 0.8999(7) 0.3317(1) 0.112(2) 1.000 . Uani d ?
C(16) 0.483(1) 0.778(1) 0.3117(2) 0.222(4) 1.000 . Uani d ?
C(17) 0.1120(4) 1.0591(4) 0.08328(8) 0.0303(8) 1.000 . Uani d ?
C(19) 0.1299(4) 1.2767(4) 0.04316(9) 0.042(1) 1.000 . Uani d ?
H(1) 0.3582 1.7512 0.0736 0.034 1.000 . Uiso c ?
H(2) 0.6597 1.7040 0.0907 0.034 1.000 . Uiso c ?
H(3) -0.0323 0.8966 0.0479 0.048 1.000 . Uiso c ?
H(4) 0.2636 0.9963 0.1295 0.046 1.000 . Uiso c ?
H(5) 0.0110 0.7296 0.1052 0.056 1.000 . Uiso c ?
H(6) 0.1551 0.7043 0.1365 0.056 1.000 . Uiso c ?
H(7) -0.1335 0.9651 0.1371 0.056 1.000 . Uiso c ?
H(8) 0.1358 1.1193 0.2577 0.098 1.000 . Uiso c ?
H(9) 0.0074 0.9639 0.2691 0.098 1.000 . Uiso c ?
H(10) 0.2441 0.7727 0.2621 0.106 1.000 . Uiso c ?
H(11) 0.3730 0.9226 0.2481 0.106 1.000 . Uiso c ?
H(12) 0.4650 1.1082 0.3353 0.152 1.000 . Uiso c ?
H(13) 0.5297 1.1187 0.2948 0.152 1.000 . Uiso c ?
H(14) 0.3316 1.1834 0.3056 0.152 1.000 . Uiso c ?
H(15) 0.2361 0.9093 0.3554 0.146 1.000 . Uiso c ?
H(16) 0.0973 0.9827 0.3264 0.146 1.000 . Uiso c ?
H(17) 0.1384 0.7820 0.3281 0.146 1.000 . Uiso c ?
H(18) 0.4293 0.6644 0.3086 0.266 1.000 . Uiso c ?
H(19) 0.5885 0.7828 0.2936 0.266 1.000 . Uiso c ?
H(20) 0.5387 0.7871 0.3350 0.266 1.000 . Uiso c ?
H(21) 0.1591 1.3833 0.0317 0.052 1.000 . Uiso c ?
H(22) 0.2570 1.3249 0.0915 0.055 1.000 . Uiso c ?
H(23) 0.0059 1.1338 0.0000 0.055 1.000 . Uiso c ?
H(24) 0.3277 1.7651 0.0043 0.055 1.000 . Uiso c ?
H(25) 0.7590 1.5307 0.0403 0.055 1.000 . Uiso c ?
H(26) 0.5904 2.1465 0.0686 0.055 1.000 . Uiso c ?

loop_
_atom_site_aniso_label
_atom_site_aniso_U_11
_atom_site_aniso_U_22
_atom_site_aniso_U_33
_atom_site_aniso_U_12
_atom_site_aniso_U_13
_atom_site_aniso_U_23
O(1) 0.043(1) 0.033(1) 0.032(1) -0.004(1) 0.0002(9) 0.007(1)
O(2) 0.044(1) 0.021(1) 0.038(1) -0.0026(9) -0.0050(9) 0.000(1)
O(3) 0.045(1) 0.029(1) 0.039(1) -0.005(1) -0.013(1) 0.002(1)
O(4) 0.037(1) 0.024(1) 0.046(1) -0.0050(9) 0.010(1) 0.001(1)
O(5) 0.051(1) 0.020(1) 0.046(1) -0.004(1) 0.008(1) -0.002(1)
O(6) 0.042(1) 0.031(1) 0.031(1) -0.011(1) 0.001(1) 0.0023(9)
N(1) 0.034(1) 0.070(2) 0.031(2) 0.005(1) -0.004(1) 0.001(2)
N(2) 0.037(1) 0.036(1) 0.033(1) -0.004(1) -0.003(1) 0.002(1)
C(1) 0.025(1) 0.024(1) 0.033(2) -0.001(1) 0.005(1) -0.002(1)
C(2) 0.029(1) 0.024(1) 0.028(2) -0.003(1) 0.002(1) 0.001(1)
C(3) 0.029(1) 0.020(1) 0.031(2) -0.005(1) 0.003(1) -0.001(1)
C(4) 0.034(1) 0.021(1) 0.030(2) -0.003(1) -0.008(1) 0.001(1)
C(5) 0.033(2) 0.044(2) 0.039(2) -0.009(1) 0.002(1) -0.003(2)
C(6) 0.033(1) 0.040(2) 0.033(2) -0.006(1) -0.003(1) 0.004(1)
C(7) 0.050(2) 0.037(2) 0.050(2) -0.003(2) 0.007(2) 0.005(2)
C(8) 0.046(2) 0.052(2) 0.035(2) -0.003(2) 0.007(1) 0.006(2)
C(9) 0.054(2) 0.062(2) 0.041(2) 0.002(2) 0.011(2) 0.007(2)
C(10) 0.069(2) 0.091(3) 0.037(2) 0.009(2) 0.006(2) 0.003(2)
C(11) 0.096(3) 0.128(4) 0.040(2) 0.007(3) 0.004(2) 0.000(3)
C(12) 0.120(4) 0.103(4) 0.045(3) 0.037(3) -0.013(3) -0.008(3)
C(13) 0.101(3) 0.098(4) 0.042(2) 0.028(3) -0.013(2) -0.017(3)
C(14) 0.151(5) 0.152(5) 0.081(4) -0.055(4) -0.027(4) 0.028(4)
C(15) 0.169(5) 0.121(5) 0.047(3) -0.027(4) -0.025(3) 0.006(3)
C(16) 0.301(9) 0.257(8) 0.107(5) 0.215(7) -0.121(6) -0.091(6)
C(17) 0.028(1) 0.030(2) 0.033(2) -0.004(1) 0.004(1) -0.001(1)
C(19) 0.036(2) 0.050(2) 0.041(2) 0.000(2) 0.002(2) 0.011(2)

loop_
_geom_bond_atom_site_label_1
_geom_bond_atom_site_label_2
_geom_bond_distance
_geom_bond_site_symmetry_1
_geom_bond_site_symmetry_2
_geom_bond_publ_flag
O(1) C(1) 1.217(5) . . yes
O(2) C(1) 1.301(5) . . yes
O(3) C(2) 1.423(5) . . yes
O(4) C(3) 1.429(5) . . yes
O(5) C(4) 1.259(5) . . yes
O(6) C(4) 1.250(5) . . yes
N(1) C(5) 1.373(6) . . yes
N(1) C(19) 1.345(6) . . yes
N(2) C(17) 1.388(6) . . yes
N(2) C(19) 1.325(6) . . yes
C(1) C(2) 1.537(5) . . yes
C(2) C(3) 1.513(6) . . yes
C(2) H(1) 1.00 . . no
C(3) C(4) 1.532(6) . . yes
C(3) H(2) 1.00 . . no
C(5) C(17) 1.360(6) . . yes
C(5) H(3) 0.97 . . no
C(6) C(7) 1.488(7) . . yes
C(6) C(8) 1.532(7) . . yes
C(6) C(17) 1.475(6) . . yes
C(6) H(4) 0.98 . . no
C(7) C(8) 1.484(7) . . yes
C(7) H(5) 0.98 . . no
C(7) H(6) 0.98 . . no
C(8) C(9) 1.446(7) . . yes
C(8) H(7) 0.98 . . no
C(9) C(10) 1.155(7) . . yes
C(10) C(11) 1.484(7) . . yes
C(11) C(12) 1.479(9) . . yes
C(11) H(8) 0.96 . . no
C(11) H(9) 1.00 . . no
C(12) C(13) 1.537(8) . . yes
C(12) H(10) 0.99 . . no
C(12) H(11) 0.96 . . no
C(13) C(14) 1.47(1) . . yes
C(13) C(15) 1.51(1) . . yes
C(13) C(16) 1.47(1) . . yes
C(14) H(12) 0.97 . . no
C(14) H(13) 0.94 . . no
C(14) H(14) 0.94 . . no
C(15) H(15) 0.96 . . no
C(15) H(16) 0.98 . . no
C(15) H(17) 0.97 . . no
C(16) H(18) 0.99 . . no
C(16) H(19) 0.94 . . no
C(16) H(20) 0.99 . . no
C(19) H(21) 1.00 . . no

loop_
_cod_related_entry_id
_cod_related_entry_database
_cod_related_entry_code
1 ChemSpider 21176813
